data_4126716
loop_
_publ_author_name
'Fokin, Andrey A.'
'Zhuk, Tatyana S.'
'Blomeyer, Sebastian'
'P\'erez, Crist\'obal'
'Chernish, Lesya V.'
'Pashenko, Alexander E.'
'Antony, Jens'
'Vishnevskiy, Yury V.'
'Berger, Raphael J. F.'
'Grimme, Stefan'
'Logemann, Christian'
'Schnell, Melanie'
'Mitzel, Norbert W.'
'Schreiner, Peter R.'

_publ_section_title
;
 Intramolecular London Dispersion Interaction Effects on Gas-Phase and
 Solid-State Structures of Diamondoid Dimers.
;
_journal_name_full 'Journal of the American Chemical Society'
_journal_paper_doi 10.1021/jacs.7b07884
_journal_year 2017
_chemical_formula_moiety 'C26 H34 O2'
_chemical_formula_sum 'C26 H34 O2'
_chemical_formula_weight 378.53
_space_group_crystal_system orthorhombic
_space_group_IT_number 60
_space_group_name_Hall '-P 2n 2ab'
_space_group_name_H-M_alt 'P b c n'
_symmetry_space_group_name_Hall '-P 2n 2ab'
_symmetry_space_group_name_H-M 'P b c n'
_atom_sites_solution_hydrogens difmap
_atom_sites_solution_primary intrinsic
_atom_sites_solution_secondary difmap
_audit_creation_method SHELXL-2014/7
_cell_angle_alpha 90
_cell_angle_beta 90
_cell_angle_gamma 90
_cell_formula_units_Z 4
_cell_length_a 10.3572(11)
_cell_length_b 13.5376(18)
_cell_length_c 12.8603(12)
_cell_measurement_reflns_used 5000
_cell_measurement_temperature 193(2)
_cell_measurement_theta_max 28.15
_cell_measurement_theta_min 2.47
_cell_volume 1803.2(3)
_computing_cell_refinement 'IPDS, Stoe & Cie'
_computing_data_collection 'IPDS, Stoe & Cie'
_computing_data_reduction 'X-Red 1.22, Stoe & Cie'
_computing_molecular_graphics 'Diamond 4.3'
_computing_structure_refinement 'SHELXL-2014/7 (Sheldrick, 2014)'
_computing_structure_solution 'SHELXT (Sheldrick, 2015)'
_diffrn_ambient_temperature 193(2)
_diffrn_measured_fraction_theta_full 0.986
_diffrn_measured_fraction_theta_max 0.980
_diffrn_measurement_device_type 'IPDS, Stoe & Cie'
_diffrn_measurement_method '\F Scans'
_diffrn_radiation_monochromator graphite
_diffrn_radiation_type MoK\a
_diffrn_radiation_wavelength 0.71073
_diffrn_reflns_av_R_equivalents 0.0878
_diffrn_reflns_av_unetI/netI 0.0380
_diffrn_reflns_Laue_measured_fraction_full 0.986
_diffrn_reflns_Laue_measured_fraction_max 0.980
_diffrn_reflns_limit_h_max 13
_diffrn_reflns_limit_h_min -13
_diffrn_reflns_limit_k_max 17
_diffrn_reflns_limit_k_min -17
_diffrn_reflns_limit_l_max 15
_diffrn_reflns_limit_l_min -16
_diffrn_reflns_number 15076
_diffrn_reflns_point_group_measured_fraction_full 0.986
_diffrn_reflns_point_group_measured_fraction_max 0.980
_diffrn_reflns_theta_full 25.242
_diffrn_reflns_theta_max 28.127
_diffrn_reflns_theta_min 4.022
_diffrn_source 'fine-focus sealed tube'
_exptl_absorpt_coefficient_mu 0.085
_exptl_absorpt_correction_T_max 0.994
_exptl_absorpt_correction_T_min 0.991
_exptl_absorpt_correction_type numerical
_exptl_absorpt_process_details 'X-Red32 Version 1.31, Stoe & Cie'
_exptl_crystal_colour colourless
_exptl_crystal_density_diffrn 1.394
_exptl_crystal_description blocks
_exptl_crystal_F_000 824
_exptl_crystal_size_max 0.104
_exptl_crystal_size_mid 0.085
_exptl_crystal_size_min 0.067
_refine_diff_density_max 0.389
_refine_diff_density_min -0.207
_refine_diff_density_rms 0.051
_refine_ls_extinction_method none
_refine_ls_goodness_of_fit_ref 1.049
_refine_ls_hydrogen_treatment refall
_refine_ls_matrix_type full
_refine_ls_number_parameters 195
_refine_ls_number_reflns 2161
_refine_ls_number_restraints 0
_refine_ls_restrained_S_all 1.049
_refine_ls_R_factor_all 0.0485
_refine_ls_R_factor_gt 0.0428
_refine_ls_shift/su_max 0.000
_refine_ls_shift/su_mean 0.000
_refine_ls_structure_factor_coef Fsqd
_refine_ls_weighting_details 'w=1/[\s^2^(Fo^2^)+(0.0742P)^2^+0.4057P] where P=(Fo^2^+2Fc^2^)/3'
_refine_ls_weighting_scheme calc
_refine_ls_wR_factor_gt 0.1175
_refine_ls_wR_factor_ref 0.1218
_reflns_Friedel_coverage 0.000
_reflns_number_gt 1864
_reflns_number_total 2161
_reflns_threshold_expression 'I > 2\s(I)'
_cod_data_source_file ja7b07884_si_002.cif
_cod_data_source_block shre221p
_cod_database_code 4126716
_shelx_shelxl_version_number 2014/7
_shelx_space_group_comment
;
The symmetry employed for this shelxl refinement is uniquely defined
by the following loop, which should always be used as a source of
symmetry information in preference to the above space-group names.
They are only intended as comments.
;
_shelx_estimated_absorpt_t_min 0.991
_shelx_estimated_absorpt_t_max 0.994

loop_
_space_group_symop_operation_xyz
'x, y, z'
'-x+1/2, -y+1/2, z+1/2'
'-x, y, -z+1/2'
'x+1/2, -y+1/2, -z'
'-x, -y, -z'
'x-1/2, y-1/2, -z-1/2'
'x, -y, z-1/2'
'-x-1/2, y-1/2, z'

loop_
_atom_site_label
_atom_site_type_symbol
_atom_site_fract_x
_atom_site_fract_y
_atom_site_fract_z
_atom_site_U_iso_or_equiv
_atom_site_adp_type
_atom_site_occupancy
_atom_site_site_symmetry_order
_atom_site_calc_flag
O1 O 0.27841(7) 0.21456(6) 0.43223(7) 0.0212(2) Uani 1 1 d
C11 C 0.49526(10) 0.25653(8) 0.37551(9) 0.0164(2) Uani 1 1 d
C1 C 0.44856(9) 0.33698(7) 0.29858(8) 0.0124(2) Uani 1 1 d
C6 C 0.30802(9) 0.30507(7) 0.26692(9) 0.0147(2) Uani 1 1 d
C2 C 0.22508(10) 0.28869(8) 0.36533(9) 0.0176(3) Uani 1 1 d
C8 C 0.22213(10) 0.47883(8) 0.26053(10) 0.0200(3) Uani 1 1 d
C3 C 0.42680(10) 0.43607(7) 0.35910(8) 0.0146(2) Uani 1 1 d
C7 C 0.35528(10) 0.51585(8) 0.29536(9) 0.0184(3) Uani 1 1 d
C9 C 0.23792(10) 0.38220(8) 0.20023(9) 0.0188(3) Uani 1 1 d
C4 C 0.34291(10) 0.41832(8) 0.45757(9) 0.0182(3) Uani 1 1 d
C12 C 0.40486(11) 0.24337(8) 0.46718(9) 0.0196(3) Uani 1 1 d
C5 C 0.13965(11) 0.46131(9) 0.35709(10) 0.0225(3) Uani 1 1 d
C13 C 0.39912(11) 0.33911(9) 0.52861(9) 0.0225(3) Uani 1 1 d
C10 C 0.20706(10) 0.38501(8) 0.42515(9) 0.0189(3) Uani 1 1 d
H11A H 0.5025(14) 0.1907(10) 0.3394(11) 0.020(3) Uiso 1 1 d
H7A H 0.3434(15) 0.5732(12) 0.3402(12) 0.025(4) Uiso 1 1 d
H5A H 0.1259(16) 0.5223(12) 0.3980(14) 0.034(4) Uiso 1 1 d
H6 H 0.3099(14) 0.2403(10) 0.2302(11) 0.018(3) Uiso 1 1 d
H9A H 0.2834(15) 0.3931(12) 0.1345(13) 0.028(4) Uiso 1 1 d
H7B H 0.4045(15) 0.5399(10) 0.2339(12) 0.023(3) Uiso 1 1 d
H9B H 0.1515(15) 0.3556(11) 0.1801(12) 0.024(4) Uiso 1 1 d
H12 H 0.4348(15) 0.1871(11) 0.5097(12) 0.025(4) Uiso 1 1 d
H10 H 0.1546(15) 0.3696(11) 0.4895(13) 0.025(4) Uiso 1 1 d
H3 H 0.5103(14) 0.4626(9) 0.3834(11) 0.016(3) Uiso 1 1 d
H4 H 0.3371(14) 0.4835(11) 0.4949(12) 0.023(4) Uiso 1 1 d
H8 H 0.1812(15) 0.5286(11) 0.2142(12) 0.026(4) Uiso 1 1 d
H11B H 0.5810(14) 0.2739(10) 0.4030(12) 0.021(3) Uiso 1 1 d
H13A H 0.3450(16) 0.3307(12) 0.5902(14) 0.032(4) Uiso 1 1 d
H5B H 0.0523(16) 0.4365(11) 0.3379(13) 0.030(4) Uiso 1 1 d
H13B H 0.4896(16) 0.3560(11) 0.5522(12) 0.028(4) Uiso 1 1 d
H2 H 0.1412(15) 0.2595(10) 0.3434(11) 0.019(3) Uiso 1 1 d

loop_
_atom_site_aniso_label
_atom_site_aniso_U_11
_atom_site_aniso_U_22
_atom_site_aniso_U_33
_atom_site_aniso_U_23
_atom_site_aniso_U_13
_atom_site_aniso_U_12
O1 0.0193(4) 0.0197(4) 0.0247(5) 0.0033(3) 0.0015(3) -0.0052(3)
C11 0.0159(5) 0.0164(5) 0.0169(6) 0.0030(4) -0.0005(4) 0.0006(4)
C1 0.0114(4) 0.0117(5) 0.0141(5) -0.0008(3) -0.0017(3) -0.0007(3)
C6 0.0121(4) 0.0149(5) 0.0172(6) -0.0030(4) -0.0015(4) -0.0024(3)
C2 0.0133(5) 0.0181(5) 0.0213(6) -0.0022(4) -0.0002(4) -0.0037(4)
C8 0.0131(5) 0.0199(5) 0.0271(7) -0.0002(4) -0.0035(4) 0.0032(4)
C3 0.0116(5) 0.0138(5) 0.0185(6) -0.0042(4) -0.0018(4) -0.0020(3)
C7 0.0141(5) 0.0136(5) 0.0275(7) -0.0016(4) -0.0007(4) 0.0008(3)
C9 0.0124(5) 0.0230(6) 0.0209(6) -0.0020(4) -0.0047(4) 0.0007(4)
C4 0.0155(5) 0.0204(5) 0.0186(6) -0.0066(4) 0.0000(4) -0.0019(4)
C12 0.0187(5) 0.0223(5) 0.0177(6) 0.0039(4) -0.0003(4) -0.0016(4)
C5 0.0125(5) 0.0230(6) 0.0320(7) -0.0056(4) 0.0007(4) 0.0018(4)
C13 0.0221(6) 0.0304(6) 0.0148(6) -0.0021(4) -0.0005(4) -0.0022(4)
C10 0.0138(5) 0.0216(5) 0.0211(6) -0.0049(4) 0.0029(4) -0.0024(4)

loop_
_atom_type_symbol
_atom_type_description
_atom_type_scat_dispersion_real
_atom_type_scat_dispersion_imag
_atom_type_scat_source
C C 0.0033 0.0016 'International Tables Vol C Tables 4.2.6.8 and 6.1.1.4'
H H 0.0000 0.0000 'International Tables Vol C Tables 4.2.6.8 and 6.1.1.4'
O O 0.0106 0.0060 'International Tables Vol C Tables 4.2.6.8 and 6.1.1.4'

loop_
_geom_angle_atom_site_label_1
_geom_angle_atom_site_label_2
_geom_angle_atom_site_label_3
_geom_angle
_geom_angle_site_symmetry_3
C2 O1 C12 110.41(8) .
C12 C11 C1 112.74(8) .
C12 C11 H11A 107.5(8) .
C1 C11 H11A 110.5(8) .
C12 C11 H11B 107.8(9) .
C1 C11 H11B 110.0(8) .
H11A C11 H11B 108.1(12) .
C11 C1 C3 109.24(8) .
C11 C1 C6 105.15(8) .
C3 C1 C6 103.34(7) .
C11 C1 C1 106.47(7) 3_655
C3 C1 C1 118.11(6) 3_655
C6 C1 C1 113.81(10) 3_655
C9 C6 C2 107.00(8) .
C9 C6 C1 113.33(8) .
C2 C6 C1 110.00(9) .
C9 C6 H6 110.1(8) .
C2 C6 H6 105.8(8) .
C1 C6 H6 110.3(8) .
O1 C2 C10 110.06(9) .
O1 C2 C6 112.21(8) .
C10 C2 C6 111.00(9) .
O1 C2 H2 103.2(8) .
C10 C2 H2 112.0(8) .
C6 C2 H2 108.1(9) .
C5 C8 C9 109.85(9) .
C5 C8 C7 108.45(10) .
C9 C8 C7 109.35(9) .
C5 C8 H8 110.7(9) .
C9 C8 H8 108.8(9) .
C7 C8 H8 109.7(9) .
C7 C3 C4 105.80(8) .
C7 C3 C1 113.82(9) .
C4 C3 C1 110.65(8) .
C7 C3 H3 109.5(8) .
C4 C3 H3 106.7(8) .
C1 C3 H3 110.1(8) .
C8 C7 C3 110.94(8) .
C8 C7 H7A 108.6(9) .
C3 C7 H7A 107.7(9) .
C8 C7 H7B 109.6(9) .
C3 C7 H7B 113.9(9) .
H7A C7 H7B 105.9(12) .
C8 C9 C6 110.45(9) .
C8 C9 H9A 111.1(9) .
C6 C9 H9A 111.0(9) .
C8 C9 H9B 110.1(9) .
C6 C9 H9B 108.9(9) .
H9A C9 H9B 105.1(13) .
C13 C4 C10 107.83(9) .
C13 C4 C3 112.55(9) .
C10 C4 C3 109.66(9) .
C13 C4 H4 110.7(9) .
C10 C4 H4 109.4(9) .
C3 C4 H4 106.7(9) .
O1 C12 C11 110.55(9) .
O1 C12 C13 110.99(9) .
C11 C12 C13 109.16(9) .
O1 C12 H12 104.5(9) .
C11 C12 H12 109.1(9) .
C13 C12 H12 112.5(9) .
C10 C5 C8 108.45(9) .
C10 C5 H5A 109.0(10) .
C8 C5 H5A 112.6(10) .
C10 C5 H5B 109.2(9) .
C8 C5 H5B 111.1(10) .
H5A C5 H5B 106.4(14) .
C12 C13 C4 107.67(9) .
C12 C13 H13A 110.2(10) .
C4 C13 H13A 110.4(10) .
C12 C13 H13B 108.2(9) .
C4 C13 H13B 112.0(9) .
H13A C13 H13B 108.3(13) .
C5 C10 C2 110.23(10) .
C5 C10 C4 112.14(9) .
C2 C10 C4 106.02(9) .
C5 C10 H10 111.4(9) .
C2 C10 H10 107.5(8) .
C4 C10 H10 109.3(9) .

loop_
_geom_bond_atom_site_label_1
_geom_bond_atom_site_label_2
_geom_bond_distance
_geom_bond_site_symmetry_2
O1 C2 1.4326(14) .
O1 C12 1.4385(14) .
C11 C12 1.5160(15) .
C11 C1 1.5489(14) .
C11 H11A 1.008(14) .
C11 H11B 0.984(15) .
C1 C3 1.5672(13) .
C1 C6 1.5720(13) .
C1 C1 1.642(2) 3_655
C6 C9 1.5340(15) .
C6 C2 1.5455(15) .
C6 H6 0.995(14) .
C2 C10 1.5255(15) .
C2 H2 0.995(15) .
C8 C5 1.5257(17) .
C8 C9 1.5295(15) .
C8 C7 1.5342(14) .
C8 H8 0.995(16) .
C3 C7 1.5450(15) .
C3 C4 1.5545(15) .
C3 H3 0.988(14) .
C7 H7A 0.975(16) .
C7 H7B 0.996(16) .
C9 H9A 0.978(17) .
C9 H9B 0.998(16) .
C4 C13 1.5242(16) .
C4 C10 1.5353(14) .
C4 H4 1.006(15) .
C12 C13 1.5190(16) .
C12 H12 0.987(15) .
C5 C10 1.5233(17) .
C5 H5A 0.989(17) .
C5 H5B 0.997(16) .
C13 H13A 0.977(17) .
C13 H13B 1.011(17) .
C10 H10 1.011(17) .
